data_7251745
loop_
_publ_author_name
'Manik, Soumen K.'
'Ali, Sk Asraf'
'Sepay, Nayim'
'Deb, Aniruddha'
'Shit, Manik'
'Barik, Paritosh'
'Rath, Jyotirmoy'
'Maity, Kankan K.'
'Pal, Sudhir C.'
'Samanta, Shubhankar'
'Hazra, Nirmal K.'

_publ_section_title
;
 A regioselective sustainable neat approach to
 naphtho[2,3-<i>b</i>]thiophene-4,9-dione: detailed mechanistic study and
 DFT analysis.
;
_journal_issue 7
_journal_name_full 'RSC advances'
_journal_page_first 6090
_journal_page_last 6105
_journal_paper_doi 10.1039/d5ra08362a
_journal_volume 16
_journal_year 2026
_chemical_formula_moiety 'C16 H13 Cl O5'
_chemical_formula_sum 'C16 H13 Cl O5'
_chemical_formula_weight 320.71
_space_group_crystal_system monoclinic
_space_group_IT_number 14
_space_group_name_Hall '-P 2yn'
_space_group_name_H-M_alt 'P 1 21/n 1'
_atom_sites_solution_hydrogens geom
_audit_creation_method SHELXL-2016/6
_audit_update_record
;
2023-04-20 deposited with the CCDC.	2026-01-23 downloaded from the CCDC.
;
_cell_angle_alpha 90
_cell_angle_beta 105.648(6)
_cell_angle_gamma 90
_cell_formula_units_Z 4
_cell_length_a 9.4440(6)
_cell_length_b 10.3940(5)
_cell_length_c 15.2628(9)
_cell_measurement_reflns_used 9823
_cell_measurement_temperature 104(2)
_cell_measurement_theta_max 27.11
_cell_measurement_theta_min 2.39
_cell_volume 1442.68(15)
_computing_cell_refinement 'Bruker SAINT'
_computing_data_collection 'Bruker APEX2'
_computing_data_reduction 'Bruker SAINT'
_computing_structure_refinement 'SHELXL-2016/6 (Sheldrick, 2016)'
_computing_structure_solution 'SHELXT 2018/2 (Sheldrick, 2018)'
_diffrn_ambient_temperature 104(2)
_diffrn_measured_fraction_theta_full 1.000
_diffrn_measured_fraction_theta_max 0.785
_diffrn_measurement_device_type 'Bruker APEX-II CCD'
_diffrn_measurement_method '\f and \w scans'
_diffrn_radiation_type MoK\a
_diffrn_radiation_wavelength 0.71073
_diffrn_reflns_av_R_equivalents 0.1008
_diffrn_reflns_av_unetI/netI 0.1214
_diffrn_reflns_Laue_measured_fraction_full 1.000
_diffrn_reflns_Laue_measured_fraction_max 0.785
_diffrn_reflns_limit_h_max 15
_diffrn_reflns_limit_h_min -14
_diffrn_reflns_limit_k_max 16
_diffrn_reflns_limit_k_min -15
_diffrn_reflns_limit_l_max 23
_diffrn_reflns_limit_l_min -24
_diffrn_reflns_number 46215
_diffrn_reflns_point_group_measured_fraction_full 1.000
_diffrn_reflns_point_group_measured_fraction_max 0.785
_diffrn_reflns_theta_full 25.242
_diffrn_reflns_theta_max 36.798
_diffrn_reflns_theta_min 2.294
_exptl_absorpt_coefficient_mu 0.286
_exptl_crystal_colour yellow
_exptl_crystal_density_diffrn 1.477
_exptl_crystal_description block
_exptl_crystal_F_000 664
_exptl_crystal_size_max 0.11
_exptl_crystal_size_mid 0.07
_exptl_crystal_size_min 0.04
_refine_diff_density_max 0.467
_refine_diff_density_min -0.409
_refine_diff_density_rms 0.089
_refine_ls_extinction_method none
_refine_ls_goodness_of_fit_ref 1.036
_refine_ls_hydrogen_treatment constr
_refine_ls_matrix_type full
_refine_ls_number_parameters 202
_refine_ls_number_reflns 5679
_refine_ls_number_restraints 0
_refine_ls_restrained_S_all 1.036
_refine_ls_R_factor_all 0.1422
_refine_ls_R_factor_gt 0.0606
_refine_ls_shift/su_max 0.000
_refine_ls_shift/su_mean 0.000
_refine_ls_structure_factor_coef Fsqd
_refine_ls_weighting_details 'w=1/[\s^2^(Fo^2^)+(0.0445P)^2^+0.6571P] where P=(Fo^2^+2Fc^2^)/3'
_refine_ls_weighting_scheme calc
_refine_ls_wR_factor_gt 0.1094
_refine_ls_wR_factor_ref 0.1303
_reflns_Friedel_coverage 0.000
_reflns_number_gt 3347
_reflns_number_total 5679
_reflns_threshold_expression 'I > 2\s(I)'
_cod_data_source_file d5ra08362a2.cif
_cod_data_source_block ARD_CD_85B_autored
_cod_original_sg_symbol_H-M 'P 21/n'
_cod_database_code 7251745
_shelx_shelxl_version_number 2016/6
_shelx_space_group_comment
;
The symmetry employed for this shelxl refinement is uniquely defined
by the following loop, which should always be used as a source of
symmetry information in preference to the above space-group names.
They are only intended as comments.
;

loop_
_space_group_symop_operation_xyz
'x, y, z'
'-x+1/2, y+1/2, -z+1/2'
'-x, -y, -z'
'x-1/2, -y-1/2, z-1/2'

loop_
_atom_site_label
_atom_site_type_symbol
_atom_site_fract_x
_atom_site_fract_y
_atom_site_fract_z
_atom_site_U_iso_or_equiv
_atom_site_adp_type
_atom_site_occupancy
_atom_site_site_symmetry_order
_atom_site_calc_flag
_atom_site_refinement_flags_posn
_atom_site_refinement_flags_adp
_atom_site_refinement_flags_occupancy
_atom_site_disorder_assembly
_atom_site_disorder_group
Cl01 Cl 0.49353(5) 0.67045(4) 0.35892(3) 0.02219(11) Uani 1 1 d . . . . .
O002 O 0.77871(13) 0.30561(10) 0.27198(8) 0.0214(3) Uani 1 1 d . . . . .
O003 O 0.56362(13) 0.26591(10) 0.38890(8) 0.0187(3) Uani 1 1 d . . . . .
O004 O 0.78916(14) 0.75603(11) 0.44298(8) 0.0226(3) Uani 1 1 d . . . . .
O005 O 0.35566(14) 0.22792(11) 0.27849(8) 0.0248(3) Uani 1 1 d . . . . .
O006 O 0.28295(14) 0.38844(12) 0.14878(9) 0.0260(3) Uani 1 1 d . . . . .
H006 H 0.274454 0.324644 0.180768 0.039 Uiso 1 1 calc R U . . .
C007 C 0.92516(17) 0.47517(14) 0.35148(10) 0.0138(3) Uani 1 1 d . . . . .
C008 C 0.64320(17) 0.47664(14) 0.31017(10) 0.0137(3) Uani 1 1 d . . . . .
C009 C 0.78986(18) 0.65745(14) 0.40072(10) 0.0148(3) Uani 1 1 d . . . . .
C00A C 0.92823(18) 0.59319(14) 0.39654(10) 0.0145(3) Uani 1 1 d . . . . .
C00B C 0.65018(17) 0.59084(14) 0.35259(11) 0.0146(3) Uani 1 1 d . . . . .
C00C C 0.50332(17) 0.40884(14) 0.26611(11) 0.0152(3) Uani 1 1 d . . . . .
C00D C 0.78305(18) 0.41061(14) 0.30810(10) 0.0143(3) Uani 1 1 d . . . . .
C00E C 1.05633(18) 0.41706(15) 0.34843(11) 0.0173(3) Uani 1 1 d . . . . .
H00E H 1.054720 0.338425 0.316450 0.021 Uiso 1 1 calc R U . . .
C00F C 1.19281(19) 0.58927(16) 0.43847(11) 0.0197(3) Uani 1 1 d . . . . .
H00F H 1.284417 0.627101 0.468972 0.024 Uiso 1 1 calc R U . . .
C00G C 0.40912(18) 0.44956(15) 0.18721(12) 0.0190(3) Uani 1 1 d . . . . .
C00H C 1.06277(19) 0.64944(15) 0.44043(11) 0.0174(3) Uani 1 1 d . . . . .
H00H H 1.065237 0.728872 0.471599 0.021 Uiso 1 1 calc R U . . .
C00I C 0.46704(18) 0.29335(15) 0.30969(11) 0.0173(3) Uani 1 1 d . . . . .
C00J C 1.18979(19) 0.47400(16) 0.39216(12) 0.0200(3) Uani 1 1 d . . . . .
H00J H 1.279324 0.433847 0.390346 0.024 Uiso 1 1 calc R U . . .
C00K C 0.5451(2) 0.14374(15) 0.43191(12) 0.0220(4) Uani 1 1 d . . . . .
H00A H 0.439041 0.124997 0.421292 0.026 Uiso 1 1 calc R U . . .
H00B H 0.589615 0.149812 0.498385 0.026 Uiso 1 1 calc R U . . .
C00L C 0.4323(2) 0.56251(18) 0.13296(13) 0.0304(4) Uani 1 1 d . . . . .
H00C H 0.432901 0.534235 0.071812 0.046 Uiso 1 1 calc R U . . .
H00D H 0.526579 0.603141 0.162789 0.046 Uiso 1 1 calc R U . . .
H00G H 0.352543 0.624611 0.128497 0.046 Uiso 1 1 calc R U . . .
C00M C 0.6167(3) 0.03770(19) 0.39372(15) 0.0402(6) Uani 1 1 d . . . . .
H00I H 0.565327 0.025581 0.329306 0.060 Uiso 1 1 calc R U . . .
H00K H 0.612011 -0.042040 0.427095 0.060 Uiso 1 1 calc R U . . .
H00L H 0.719697 0.059865 0.399667 0.060 Uiso 1 1 calc R U . . .

loop_
_atom_site_aniso_label
_atom_site_aniso_U_11
_atom_site_aniso_U_22
_atom_site_aniso_U_33
_atom_site_aniso_U_23
_atom_site_aniso_U_13
_atom_site_aniso_U_12
Cl01 0.0164(2) 0.01952(19) 0.0316(2) -0.00285(16) 0.00819(17) 0.00275(14)
O002 0.0194(6) 0.0178(5) 0.0264(7) -0.0080(5) 0.0050(5) -0.0015(4)
O003 0.0213(6) 0.0164(5) 0.0165(6) 0.0015(4) 0.0017(5) -0.0035(4)
O004 0.0241(7) 0.0167(5) 0.0250(7) -0.0070(5) 0.0030(5) 0.0006(5)
O005 0.0213(7) 0.0239(6) 0.0264(7) 0.0001(5) 0.0017(5) -0.0083(5)
O006 0.0201(7) 0.0247(6) 0.0261(7) -0.0001(5) -0.0061(5) -0.0038(5)
C007 0.0135(7) 0.0151(7) 0.0122(7) 0.0007(5) 0.0025(6) -0.0006(5)
C008 0.0129(7) 0.0141(7) 0.0133(7) 0.0020(5) 0.0023(6) 0.0001(5)
C009 0.0176(8) 0.0135(7) 0.0126(7) 0.0010(5) 0.0027(6) -0.0008(5)
C00A 0.0157(8) 0.0143(7) 0.0127(7) 0.0016(5) 0.0025(6) -0.0011(6)
C00B 0.0128(7) 0.0143(7) 0.0171(8) 0.0030(6) 0.0047(6) 0.0020(5)
C00C 0.0140(7) 0.0143(7) 0.0165(8) -0.0004(6) 0.0028(6) -0.0012(5)
C00D 0.0154(8) 0.0142(7) 0.0131(7) 0.0004(5) 0.0034(6) 0.0005(5)
C00E 0.0168(8) 0.0185(7) 0.0168(8) -0.0009(6) 0.0049(6) -0.0001(6)
C00F 0.0140(8) 0.0262(8) 0.0182(8) 0.0006(6) 0.0028(6) -0.0050(6)
C00G 0.0164(8) 0.0177(7) 0.0202(8) -0.0032(6) 0.0002(7) -0.0001(6)
C00H 0.0192(8) 0.0179(7) 0.0152(8) -0.0009(6) 0.0050(6) -0.0048(6)
C00I 0.0188(8) 0.0167(7) 0.0167(8) -0.0030(6) 0.0051(6) -0.0011(6)
C00J 0.0146(8) 0.0257(8) 0.0203(8) 0.0020(7) 0.0056(7) 0.0014(6)
C00K 0.0279(9) 0.0193(8) 0.0184(8) 0.0029(6) 0.0055(7) -0.0049(7)
C00L 0.0335(11) 0.0259(9) 0.0238(9) 0.0057(7) -0.0062(8) -0.0039(8)
C00M 0.0699(17) 0.0232(9) 0.0323(11) 0.0064(8) 0.0220(11) 0.0105(10)

loop_
_atom_type_symbol
_atom_type_description
_atom_type_scat_dispersion_real
_atom_type_scat_dispersion_imag
_atom_type_scat_source
C C 0.0033 0.0016 'International Tables Vol C Tables 4.2.6.8 and 6.1.1.4'
H H 0.0000 0.0000 'International Tables Vol C Tables 4.2.6.8 and 6.1.1.4'
Cl Cl 0.1484 0.1585 'International Tables Vol C Tables 4.2.6.8 and 6.1.1.4'
O O 0.0106 0.0060 'International Tables Vol C Tables 4.2.6.8 and 6.1.1.4'

loop_
_geom_angle_atom_site_label_1
_geom_angle_atom_site_label_2
_geom_angle_atom_site_label_3
_geom_angle
_geom_angle_site_symmetry_1
_geom_angle_site_symmetry_3
_geom_angle_publ_flag
C00I O003 C00K 117.22(12) . . ?
C00E C007 C00A 119.70(14) . . ?
C00E C007 C00D 119.63(14) . . ?
C00A C007 C00D 120.66(14) . . ?
C00B C008 C00C 123.89(14) . . ?
C00B C008 C00D 119.08(14) . . ?
C00C C008 C00D 117.02(13) . . ?
O004 C009 C00A 122.32(14) . . ?
O004 C009 C00B 121.48(15) . . ?
C00A C009 C00B 116.16(13) . . ?
C00H C00A C007 119.85(15) . . ?
C00H C00A C009 119.29(14) . . ?
C007 C00A C009 120.83(14) . . ?
C008 C00B C009 124.55(14) . . ?
C008 C00B Cl01 121.35(12) . . ?
C009 C00B Cl01 114.06(11) . . ?
C00G C00C C00I 118.89(14) . . ?
C00G C00C C008 122.87(14) . . ?
C00I C00C C008 118.24(13) . . ?
O002 C00D C007 121.47(15) . . ?
O002 C00D C008 119.88(14) . . ?
C007 C00D C008 118.65(13) . . ?
C00J C00E C007 120.00(15) . . ?
C00H C00F C00J 120.28(15) . . ?
O006 C00G C00C 122.27(15) . . ?
O006 C00G C00L 112.22(14) . . ?
C00C C00G C00L 125.51(15) . . ?
C00F C00H C00A 119.89(15) . . ?
O005 C00I O003 122.32(15) . . ?
O005 C00I C00C 123.93(15) . . ?
O003 C00I C00C 113.72(13) . . ?
C00F C00J C00E 120.26(16) . . ?
O003 C00K C00M 110.18(15) . . ?

loop_
_geom_bond_atom_site_label_1
_geom_bond_atom_site_label_2
_geom_bond_distance
_geom_bond_site_symmetry_2
_geom_bond_publ_flag
Cl01 C00B 1.7204(16) . ?
O002 C00D 1.2184(18) . ?
O003 C00I 1.3342(19) . ?
O003 C00K 1.4615(19) . ?
O004 C009 1.2118(18) . ?
O005 C00I 1.235(2) . ?
O006 C00G 1.338(2) . ?
C007 C00E 1.390(2) . ?
C007 C00A 1.403(2) . ?
C007 C00D 1.487(2) . ?
C008 C00B 1.345(2) . ?
C008 C00C 1.488(2) . ?
C008 C00D 1.496(2) . ?
C009 C00A 1.484(2) . ?
C009 C00B 1.495(2) . ?
C00A C00H 1.395(2) . ?
C00C C00G 1.357(2) . ?
C00C C00I 1.457(2) . ?
C00E C00J 1.389(2) . ?
C00F C00H 1.386(2) . ?
C00F C00J 1.387(2) . ?
C00G C00L 1.486(2) . ?
C00K C00M 1.491(3) . ?
